data_7112405
loop_
_publ_author_name
'Tanabe, Yoshiaki'
'Kuriyama, Shogo'
'Arashiba, Kazuya'
'Miyake, Yoshihiro'
'Nakajima, Kazunari'
'Nishibayashi, Yoshiaki'

_publ_section_title
;
 Preparation and reactivity of molybdenum-dinitrogen complexes bearing an
 arsenic-containing ANA-type pincer ligand.
;
_journal_issue 81
_journal_name_full 'Chemical communications (Cambridge, England)'
_journal_page_first 9290
_journal_page_last 9292
_journal_paper_doi 10.1039/c3cc45228j
_journal_volume 49
_journal_year 2013
_chemical_formula_moiety 'C52 H100 As4 Mo2 N12'
_chemical_formula_sum 'C52 H100 As4 Mo2 N12'
_chemical_formula_weight 1385.01
_space_group_IT_number 14
_symmetry_cell_setting monoclinic
_symmetry_Int_Tables_number 14
_symmetry_space_group_name_Hall '-P 2ybc'
_symmetry_space_group_name_H-M 'P 1 21/c 1'
_atom_sites_solution_hydrogens geom
_atom_sites_solution_primary direct
_atom_sites_solution_secondary difmap
_cell_angle_alpha 90.0000
_cell_angle_beta 104.8817(8)
_cell_angle_gamma 90.0000
_cell_formula_units_Z 4
_cell_length_a 18.4671(5)
_cell_length_b 13.9179(4)
_cell_length_c 25.7755(8)
_cell_measurement_reflns_used 34875
_cell_measurement_temperature 183
_cell_measurement_theta_max 27.49
_cell_measurement_theta_min 3.00
_cell_volume 6402.7(3)
_computing_cell_refinement 'RAPID AUTO'
_computing_data_collection 'RAPID AUTO (Rigaku, 2010)'
_computing_data_reduction 'RAPID AUTO'
_computing_molecular_graphics 'CrystalStructure 4.0'
_computing_publication_material 'CrystalStructure 4.0 (Rigaku, 2010)'
_computing_structure_refinement 'CRYSTALS (Carruthers, et al., 1999)'
_computing_structure_solution SIR97
_diffrn_ambient_temperature 183
_diffrn_detector_area_resol_mean 10.000
_diffrn_measured_fraction_theta_full 0.989
_diffrn_measured_fraction_theta_max 0.989
_diffrn_measurement_device_type 'Rigaku R-AXIS RAPID'
_diffrn_measurement_method \w
_diffrn_radiation_type 'Mo K\a'
_diffrn_radiation_wavelength 0.71075
_diffrn_reflns_av_R_equivalents 0.0660
_diffrn_reflns_limit_h_max 23
_diffrn_reflns_limit_h_min -23
_diffrn_reflns_limit_k_max 18
_diffrn_reflns_limit_k_min -18
_diffrn_reflns_limit_l_max 33
_diffrn_reflns_limit_l_min -33
_diffrn_reflns_number 56538
_diffrn_reflns_theta_full 27.49
_diffrn_reflns_theta_max 27.48
_diffrn_standards_number 0
_exptl_absorpt_coefficient_mu 2.485
_exptl_absorpt_correction_T_max 0.800
_exptl_absorpt_correction_T_min 0.542
_exptl_absorpt_correction_type numerical
_exptl_absorpt_process_details 'NUMABS (Rigaku, 1999)'
_exptl_crystal_colour brown
_exptl_crystal_density_diffrn 1.437
_exptl_crystal_density_method 'not measured'
_exptl_crystal_description block
_exptl_crystal_F_000 2848.00
_exptl_crystal_size_max 0.330
_exptl_crystal_size_mid 0.110
_exptl_crystal_size_min 0.090
_refine_diff_density_max 2.080
_refine_diff_density_min -1.210
_refine_ls_extinction_method none
_refine_ls_goodness_of_fit_ref 1.000
_refine_ls_hydrogen_treatment constr
_refine_ls_number_parameters 701
_refine_ls_number_reflns 14514
_refine_ls_R_factor_gt 0.0603
_refine_ls_shift/su_max 0.000
_refine_ls_structure_factor_coef Fsqd
_refine_ls_weighting_details 'w = 1/[3.4050\s(Fo^2^)]/(4Fo^2^)'
_refine_ls_weighting_scheme calc
_refine_ls_wR_factor_ref 0.0973
_reflns_number_gt 11998
_reflns_number_total 14514
_reflns_threshold_expression F^2^>2.0\s(F^2^)
_cod_data_source_file c3cc45228j.txt
_cod_data_source_block '[Mo(N2)2(tBuANA)]2(mu-N2).C6H14'
_cod_database_code 7112405

loop_
_symmetry_equiv_pos_site_id
_symmetry_equiv_pos_as_xyz
1 +X,+Y,+Z
2 -X,1/2+Y,1/2-Z
3 -X,-Y,-Z
4 +X,1/2-Y,1/2+Z

loop_
_atom_site_label
_atom_site_type_symbol
_atom_site_fract_x
_atom_site_fract_y
_atom_site_fract_z
_atom_site_U_iso_or_equiv
_atom_site_adp_type
_atom_site_occupancy
_atom_site_symmetry_multiplicity
_atom_site_calc_flag
_atom_site_refinement_flags
Mo(1) Mo 0.29658(2) 0.81934(2) 0.25667(2) 0.02648(11) Uani 1.0 4 d .
Mo(2) Mo 0.20517(2) 0.66394(2) 0.06528(2) 0.02765(11) Uani 1.0 4 d .
As(1) As 0.42849(2) 0.74944(3) 0.28369(2) 0.03289(14) Uani 1.0 4 d .
As(2) As 0.18679(2) 0.92190(3) 0.26893(2) 0.03375(14) Uani 1.0 4 d .
As(3) As 0.17206(2) 0.83045(3) 0.02666(2) 0.03319(14) Uani 1.0 4 d .
As(4) As 0.18717(2) 0.49959(3) 0.10098(2) 0.03067(14) Uani 1.0 4 d .
N(1) N 0.25978(17) 0.7586(3) 0.18428(16) 0.0281(11) Uani 1.0 4 d .
N(2) N 0.24144(17) 0.7240(3) 0.14277(16) 0.0284(11) Uani 1.0 4 d .
N(3) N 0.25702(18) 0.7090(3) 0.29276(16) 0.0354(12) Uani 1.0 4 d .
N(4) N 0.2371(2) 0.6501(3) 0.31490(18) 0.0467(14) Uani 1.0 4 d .
N(5) N 0.33802(18) 0.9326(3) 0.22558(16) 0.0349(12) Uani 1.0 4 d .
N(6) N 0.3627(2) 0.9983(3) 0.21131(19) 0.0505(15) Uani 1.0 4 d .
N(7) N 0.3107(2) 0.6472(3) 0.06033(17) 0.0414(13) Uani 1.0 4 d .
N(8) N 0.3705(3) 0.6351(4) 0.0594(2) 0.0733(19) Uani 1.0 4 d .
N(9) N 0.16500(19) 0.6105(3) -0.00713(17) 0.0340(12) Uani 1.0 4 d .
N(10) N 0.1393(2) 0.5824(3) -0.04891(18) 0.0465(14) Uani 1.0 4 d .
N(11) N 0.34534(18) 0.8887(3) 0.33642(16) 0.0387(12) Uani 1.0 4 d .
N(12) N 0.09026(17) 0.6795(3) 0.07321(14) 0.0283(11) Uani 1.0 4 d .
C(1) C 0.4708(3) 0.8667(3) 0.3213(2) 0.0449(16) Uani 1.0 4 d .
C(2) C 0.4207(3) 0.9037(4) 0.3556(2) 0.0463(16) Uani 1.0 4 d .
C(3) C 0.4509(3) 0.9474(5) 0.4035(3) 0.076(3) Uani 1.0 4 d .
C(4) C 0.4061(4) 0.9745(5) 0.4364(3) 0.098(3) Uani 1.0 4 d .
C(5) C 0.3308(4) 0.9595(5) 0.4175(3) 0.081(3) Uani 1.0 4 d .
C(6) C 0.3007(3) 0.9185(4) 0.3687(3) 0.0489(17) Uani 1.0 4 d .
C(7) C 0.2175(3) 0.9066(4) 0.3465(2) 0.0494(17) Uani 1.0 4 d .
C(8) C 0.4586(3) 0.6503(4) 0.3419(3) 0.0454(16) Uani 1.0 4 d .
C(9) C 0.4242(3) 0.5549(4) 0.3218(3) 0.064(2) Uani 1.0 4 d .
C(10) C 0.4278(3) 0.6821(4) 0.3892(3) 0.060(2) Uani 1.0 4 d .
C(11) C 0.5436(3) 0.6392(4) 0.3640(3) 0.064(2) Uani 1.0 4 d .
C(12) C 0.4924(3) 0.7333(4) 0.2315(2) 0.0427(16) Uani 1.0 4 d .
C(13) C 0.4840(3) 0.6311(4) 0.2100(3) 0.063(2) Uani 1.0 4 d .
C(14) C 0.4590(3) 0.8004(4) 0.1855(3) 0.0548(19) Uani 1.0 4 d .
C(15) C 0.5747(3) 0.7588(4) 0.2547(3) 0.067(2) Uani 1.0 4 d .
C(16) C 0.0789(3) 0.8782(4) 0.2533(3) 0.0447(17) Uani 1.0 4 d .
C(17) C 0.0342(3) 0.9233(4) 0.2012(3) 0.062(2) Uani 1.0 4 d .
C(18) C 0.0422(3) 0.9015(4) 0.2988(3) 0.067(3) Uani 1.0 4 d .
C(19) C 0.0803(3) 0.7705(4) 0.2454(3) 0.063(2) Uani 1.0 4 d .
C(20) C 0.1855(3) 1.0661(4) 0.2603(3) 0.0524(18) Uani 1.0 4 d .
C(21) C 0.1761(3) 1.0879(4) 0.2016(3) 0.068(3) Uani 1.0 4 d .
C(22) C 0.1244(3) 1.1155(4) 0.2809(3) 0.078(3) Uani 1.0 4 d .
C(23) C 0.2616(3) 1.1041(4) 0.2922(3) 0.069(3) Uani 1.0 4 d .
C(24) C 0.1073(3) 0.8554(3) 0.0759(2) 0.0420(16) Uani 1.0 4 d .
C(25) C 0.0597(3) 0.7677(3) 0.07834(19) 0.0353(14) Uani 1.0 4 d .
C(26) C -0.0122(3) 0.7777(4) 0.0843(2) 0.0393(15) Uani 1.0 4 d .
C(27) C -0.0554(3) 0.6990(4) 0.0864(2) 0.0422(16) Uani 1.0 4 d .
C(28) C -0.0254(3) 0.6087(4) 0.0816(2) 0.0393(15) Uani 1.0 4 d .
C(29) C 0.0467(2) 0.6009(3) 0.07451(19) 0.0334(14) Uani 1.0 4 d .
C(30) C 0.0783(2) 0.5019(3) 0.0675(2) 0.0357(14) Uani 1.0 4 d .
C(31) C 0.2436(3) 0.9425(4) 0.0422(3) 0.0441(16) Uani 1.0 4 d .
C(32) C 0.3035(3) 0.9110(4) 0.0913(3) 0.0616(19) Uani 1.0 4 d .
C(33) C 0.2787(3) 0.9561(4) -0.0044(3) 0.067(2) Uani 1.0 4 d .
C(34) C 0.2090(3) 1.0369(4) 0.0533(3) 0.074(3) Uani 1.0 4 d .
C(35) C 0.0997(3) 0.8532(4) -0.0459(2) 0.0402(15) Uani 1.0 4 d .
C(36) C 0.0313(3) 0.7899(4) -0.0495(3) 0.0541(18) Uani 1.0 4 d .
C(37) C 0.1381(3) 0.8220(4) -0.0891(3) 0.0563(19) Uani 1.0 4 d .
C(38) C 0.0745(3) 0.9568(4) -0.0547(3) 0.063(2) Uani 1.0 4 d .
C(39) C 0.1893(3) 0.4745(3) 0.17797(19) 0.0349(14) Uani 1.0 4 d .
C(40) C 0.1389(3) 0.5482(3) 0.19453(19) 0.0397(15) Uani 1.0 4 d .
C(41) C 0.2697(3) 0.4910(4) 0.2122(2) 0.0491(17) Uani 1.0 4 d .
C(42) C 0.1633(3) 0.3742(3) 0.1892(3) 0.0519(18) Uani 1.0 4 d .
C(43) C 0.2196(3) 0.3775(3) 0.0706(3) 0.0404(15) Uani 1.0 4 d .
C(44) C 0.2931(3) 0.3434(4) 0.1071(3) 0.0585(19) Uani 1.0 4 d .
C(45) C 0.1605(3) 0.2979(4) 0.0623(3) 0.0563(18) Uani 1.0 4 d .
C(46) C 0.2333(3) 0.4027(4) 0.0170(3) 0.0550(18) Uani 1.0 4 d .
C(47) C 0.1985(4) 0.3804(6) 0.3563(4) 0.144(3) Uiso 1.0 4 d .
C(48) C 0.2577(5) 0.3208(7) 0.3998(5) 0.166(4) Uiso 1.0 4 d .
C(49) C 0.3327(6) 0.3257(8) 0.4080(5) 0.180(5) Uiso 1.0 4 d .
C(50) C 0.3838(7) 0.2734(8) 0.4472(6) 0.195(5) Uiso 1.0 4 d .
C(51) C 0.4640(7) 0.2553(9) 0.4582(6) 0.235(6) Uiso 1.0 4 d .
C(52) C 0.4939(6) 0.3580(9) 0.4607(6) 0.260(6) Uiso 1.0 4 d .
H(1) H 0.5179 0.8661 0.3488 0.0508 Uiso 1.0 4 calc R
H(2) H 0.4736 0.9256 0.3018 0.0508 Uiso 1.0 4 calc R
H(3) H 0.5023 0.9585 0.4146 0.0871 Uiso 1.0 4 calc R
H(4) H 0.4259 1.0027 0.4697 0.1130 Uiso 1.0 4 calc R
H(5) H 0.2992 0.9772 0.4387 0.0952 Uiso 1.0 4 calc R
H(6) H 0.2025 0.9513 0.3707 0.0603 Uiso 1.0 4 calc R
H(7) H 0.2140 0.8451 0.3635 0.0602 Uiso 1.0 4 calc R
H(8) H 0.4258 0.5126 0.3515 0.0730 Uiso 1.0 4 calc R
H(9) H 0.3730 0.5646 0.3022 0.0731 Uiso 1.0 4 calc R
H(10) H 0.4516 0.5269 0.2986 0.0731 Uiso 1.0 4 calc R
H(11) H 0.3780 0.7068 0.3756 0.0715 Uiso 1.0 4 calc R
H(12) H 0.4266 0.6281 0.4121 0.0713 Uiso 1.0 4 calc R
H(13) H 0.4593 0.7313 0.4093 0.0713 Uiso 1.0 4 calc R
H(14) H 0.5646 0.6110 0.3372 0.0729 Uiso 1.0 4 calc R
H(15) H 0.5654 0.7015 0.3735 0.0729 Uiso 1.0 4 calc R
H(16) H 0.5542 0.5988 0.3953 0.0729 Uiso 1.0 4 calc R
H(17) H 0.4324 0.6178 0.1928 0.0758 Uiso 1.0 4 calc R
H(18) H 0.5135 0.6230 0.1846 0.0758 Uiso 1.0 4 calc R
H(19) H 0.5013 0.5875 0.2394 0.0758 Uiso 1.0 4 calc R
H(20) H 0.4064 0.7876 0.1719 0.0688 Uiso 1.0 4 calc R
H(21) H 0.4660 0.8655 0.1979 0.0688 Uiso 1.0 4 calc R
H(22) H 0.4837 0.7910 0.1573 0.0688 Uiso 1.0 4 calc R
H(23) H 0.5794 0.8255 0.2646 0.0808 Uiso 1.0 4 calc R
H(24) H 0.5947 0.7199 0.2858 0.0808 Uiso 1.0 4 calc R
H(25) H 0.6020 0.7466 0.2283 0.0809 Uiso 1.0 4 calc R
H(26) H 0.0635 0.9209 0.1754 0.0729 Uiso 1.0 4 calc R
H(27) H -0.0117 0.8885 0.1877 0.0730 Uiso 1.0 4 calc R
H(28) H 0.0230 0.9890 0.2075 0.0730 Uiso 1.0 4 calc R
H(29) H -0.0051 0.8692 0.2928 0.0840 Uiso 1.0 4 calc R
H(30) H 0.0746 0.8806 0.3322 0.0840 Uiso 1.0 4 calc R
H(31) H 0.0346 0.9696 0.3000 0.0841 Uiso 1.0 4 calc R
H(32) H 0.0302 0.7467 0.2322 0.0766 Uiso 1.0 4 calc R
H(33) H 0.1085 0.7566 0.2198 0.0766 Uiso 1.0 4 calc R
H(34) H 0.1036 0.7401 0.2789 0.0765 Uiso 1.0 4 calc R
H(35) H 0.1772 1.1558 0.1953 0.0827 Uiso 1.0 4 calc R
H(36) H 0.2160 1.0574 0.1901 0.0827 Uiso 1.0 4 calc R
H(37) H 0.1289 1.0622 0.1817 0.0827 Uiso 1.0 4 calc R
H(38) H 0.0803 1.0761 0.2737 0.0928 Uiso 1.0 4 calc R
H(39) H 0.1424 1.1254 0.3190 0.0928 Uiso 1.0 4 calc R
H(40) H 0.1125 1.1765 0.2634 0.0930 Uiso 1.0 4 calc R
H(41) H 0.3009 1.0663 0.2842 0.0838 Uiso 1.0 4 calc R
H(42) H 0.2677 1.1701 0.2834 0.0839 Uiso 1.0 4 calc R
H(43) H 0.2640 1.0989 0.3297 0.0838 Uiso 1.0 4 calc R
H(44) H 0.1284 0.8634 0.1141 0.0529 Uiso 1.0 4 calc R
H(45) H 0.0677 0.9031 0.0677 0.0528 Uiso 1.0 4 calc R
H(46) H -0.0309 0.8388 0.0874 0.0465 Uiso 1.0 4 calc R
H(47) H -0.1038 0.7053 0.0905 0.0492 Uiso 1.0 4 calc R
H(48) H -0.0532 0.5536 0.0832 0.0470 Uiso 1.0 4 calc R
H(49) H 0.0581 0.4958 0.0290 0.0409 Uiso 1.0 4 calc R
H(50) H 0.0437 0.4643 0.0818 0.0408 Uiso 1.0 4 calc R
H(51) H 0.3342 0.9652 0.1058 0.0705 Uiso 1.0 4 calc R
H(52) H 0.2803 0.8862 0.1179 0.0706 Uiso 1.0 4 calc R
H(53) H 0.3339 0.8620 0.0814 0.0705 Uiso 1.0 4 calc R
H(54) H 0.2972 0.8950 -0.0125 0.0786 Uiso 1.0 4 calc R
H(55) H 0.2422 0.9796 -0.0354 0.0786 Uiso 1.0 4 calc R
H(56) H 0.3194 1.0009 0.0054 0.0788 Uiso 1.0 4 calc R
H(57) H 0.1895 1.0295 0.0843 0.0885 Uiso 1.0 4 calc R
H(58) H 0.2459 1.0870 0.0599 0.0884 Uiso 1.0 4 calc R
H(59) H 0.1689 1.0535 0.0228 0.0886 Uiso 1.0 4 calc R
H(60) H 0.0024 0.8154 -0.0266 0.0614 Uiso 1.0 4 calc R
H(61) H 0.0011 0.7880 -0.0858 0.0614 Uiso 1.0 4 calc R
H(62) H 0.0476 0.7260 -0.0380 0.0612 Uiso 1.0 4 calc R
H(63) H 0.1040 0.8282 -0.1240 0.0679 Uiso 1.0 4 calc R
H(64) H 0.1810 0.8622 -0.0870 0.0679 Uiso 1.0 4 calc R
H(65) H 0.1539 0.7563 -0.0833 0.0678 Uiso 1.0 4 calc R
H(66) H 0.0503 0.9757 -0.0275 0.0717 Uiso 1.0 4 calc R
H(67) H 0.1170 0.9976 -0.0530 0.0717 Uiso 1.0 4 calc R
H(68) H 0.0399 0.9627 -0.0894 0.0717 Uiso 1.0 4 calc R
H(69) H 0.1446 0.5459 0.2326 0.0478 Uiso 1.0 4 calc R
H(70) H 0.1517 0.6112 0.1846 0.0478 Uiso 1.0 4 calc R
H(71) H 0.0878 0.5342 0.1762 0.0479 Uiso 1.0 4 calc R
H(72) H 0.2733 0.4772 0.2493 0.0559 Uiso 1.0 4 calc R
H(73) H 0.3033 0.4501 0.1996 0.0560 Uiso 1.0 4 calc R
H(74) H 0.2829 0.5570 0.2087 0.0560 Uiso 1.0 4 calc R
H(75) H 0.1536 0.3719 0.2241 0.0633 Uiso 1.0 4 calc R
H(76) H 0.1182 0.3589 0.1623 0.0632 Uiso 1.0 4 calc R
H(77) H 0.2016 0.3285 0.1877 0.0635 Uiso 1.0 4 calc R
H(78) H 0.3289 0.3948 0.1131 0.0663 Uiso 1.0 4 calc R
H(79) H 0.2850 0.3232 0.1408 0.0664 Uiso 1.0 4 calc R
H(80) H 0.3120 0.2903 0.0907 0.0665 Uiso 1.0 4 calc R
H(81) H 0.1128 0.3233 0.0432 0.0659 Uiso 1.0 4 calc R
H(82) H 0.1741 0.2459 0.0422 0.0657 Uiso 1.0 4 calc R
H(83) H 0.1575 0.2749 0.0968 0.0659 Uiso 1.0 4 calc R
H(84) H 0.1868 0.4215 -0.0072 0.0661 Uiso 1.0 4 calc R
H(85) H 0.2682 0.4551 0.0215 0.0661 Uiso 1.0 4 calc R
H(86) H 0.2534 0.3483 0.0026 0.0661 Uiso 1.0 4 calc R
H(87) H 0.2040 0.3634 0.3214 0.1727 Uiso 1.0 4 calc R
H(88) H 0.1482 0.3671 0.3580 0.1723 Uiso 1.0 4 calc R
H(89) H 0.2089 0.4476 0.3625 0.1727 Uiso 1.0 4 calc R
H(90) H 0.2601 0.3341 0.4372 0.1987 Uiso 1.0 4 calc R
H(91) H 0.2553 0.2513 0.3968 0.1987 Uiso 1.0 4 calc R
H(92) H 0.3376 0.3064 0.3729 0.2159 Uiso 1.0 4 calc R
H(93) H 0.3417 0.3942 0.4122 0.2158 Uiso 1.0 4 calc R
H(94) H 0.3771 0.3038 0.4795 0.2338 Uiso 1.0 4 calc R
H(95) H 0.3611 0.2101 0.4435 0.2337 Uiso 1.0 4 calc R
H(96) H 0.4818 0.2206 0.4917 0.2826 Uiso 1.0 4 calc R
H(97) H 0.4730 0.2171 0.4290 0.2827 Uiso 1.0 4 calc R
H(98) H 0.4820 0.3937 0.4893 0.3120 Uiso 1.0 4 calc R
H(99) H 0.5474 0.3537 0.4669 0.3119 Uiso 1.0 4 calc R
H(100) H 0.4733 0.3903 0.4272 0.3121 Uiso 1.0 4 calc R

loop_
_atom_site_aniso_label
_atom_site_aniso_U_11
_atom_site_aniso_U_22
_atom_site_aniso_U_33
_atom_site_aniso_U_12
_atom_site_aniso_U_13
_atom_site_aniso_U_23
Mo(1) 0.02677(18) 0.0268(2) 0.0257(3) 0.00005(15) 0.00653(16) -0.00258(17)
Mo(2) 0.0330(2) 0.0239(2) 0.0246(3) -0.00009(15) 0.00468(17) -0.00135(17)
As(1) 0.0280(3) 0.0375(3) 0.0307(3) 0.00263(19) 0.0029(2) -0.0052(3)
As(2) 0.0340(3) 0.0348(3) 0.0338(4) 0.00554(19) 0.0112(3) -0.0031(3)
As(3) 0.0388(3) 0.0267(3) 0.0325(4) -0.00047(19) 0.0063(3) 0.0044(3)
As(4) 0.0350(3) 0.0236(3) 0.0308(3) -0.00022(18) 0.0036(2) 0.0001(2)
N(1) 0.0286(18) 0.027(2) 0.028(3) -0.0015(15) 0.0070(17) 0.0017(18)
N(2) 0.0285(18) 0.023(2) 0.033(3) -0.0011(15) 0.0075(18) 0.0026(18)
N(3) 0.035(2) 0.041(3) 0.030(3) 0.0038(17) 0.0080(19) 0.001(2)
N(4) 0.052(3) 0.043(3) 0.052(4) -0.000(2) 0.026(3) 0.007(3)
N(5) 0.037(2) 0.037(3) 0.033(3) -0.0018(17) 0.0137(19) -0.0093(19)
N(6) 0.058(3) 0.043(3) 0.054(4) -0.018(2) 0.021(3) -0.007(3)
N(7) 0.040(3) 0.044(3) 0.042(3) -0.0076(18) 0.014(2) -0.012(2)
N(8) 0.052(3) 0.096(4) 0.073(5) 0.000(3) 0.018(3) -0.018(3)
N(9) 0.041(2) 0.031(3) 0.029(3) 0.0002(16) 0.0060(19) -0.0010(19)
N(10) 0.062(3) 0.043(3) 0.030(3) -0.008(2) 0.004(3) -0.006(3)
N(11) 0.039(2) 0.042(3) 0.031(3) 0.0056(17) 0.0024(19) -0.009(2)
N(12) 0.0352(19) 0.024(2) 0.023(3) 0.0019(15) 0.0028(17) 0.0004(17)
C(1) 0.036(3) 0.041(3) 0.049(4) -0.005(2) -0.003(3) -0.021(3)
C(2) 0.040(3) 0.060(4) 0.034(4) -0.004(3) 0.001(3) -0.022(3)
C(3) 0.051(4) 0.102(5) 0.065(6) 0.010(4) -0.001(4) -0.044(4)
C(4) 0.067(4) 0.158(7) 0.058(6) 0.021(5) -0.006(4) -0.059(5)
C(5) 0.070(4) 0.129(6) 0.038(5) 0.028(4) 0.003(4) -0.039(4)
C(6) 0.054(3) 0.065(4) 0.028(4) 0.009(3) 0.011(3) -0.011(3)
C(7) 0.056(3) 0.063(4) 0.032(4) 0.017(3) 0.016(3) -0.004(3)
C(8) 0.042(3) 0.046(4) 0.040(4) 0.006(3) -0.004(3) -0.007(3)
C(9) 0.070(4) 0.051(4) 0.062(5) 0.007(3) 0.001(4) 0.017(4)
C(10) 0.059(4) 0.079(5) 0.040(4) 0.017(3) 0.008(3) 0.011(4)
C(11) 0.050(3) 0.077(5) 0.056(5) 0.025(3) -0.003(3) 0.006(4)
C(12) 0.031(3) 0.056(4) 0.042(4) 0.007(3) 0.012(3) -0.010(3)
C(13) 0.065(4) 0.069(4) 0.056(5) 0.013(3) 0.015(4) -0.010(4)
C(14) 0.055(3) 0.070(4) 0.047(4) 0.012(3) 0.027(3) 0.008(3)
C(15) 0.032(3) 0.111(6) 0.058(5) -0.001(3) 0.012(3) -0.005(4)
C(16) 0.033(3) 0.057(4) 0.046(4) 0.004(3) 0.013(3) 0.002(3)
C(17) 0.040(3) 0.087(5) 0.055(5) 0.006(3) 0.008(3) -0.012(4)
C(18) 0.051(3) 0.099(5) 0.060(5) 0.005(3) 0.033(4) 0.002(4)
C(19) 0.030(3) 0.056(4) 0.105(6) -0.006(3) 0.022(3) 0.000(4)
C(20) 0.059(4) 0.030(3) 0.069(5) 0.008(3) 0.018(4) -0.016(3)
C(21) 0.086(4) 0.030(4) 0.091(6) 0.012(3) 0.025(4) 0.012(4)
C(22) 0.081(4) 0.050(4) 0.102(7) 0.022(3) 0.021(4) -0.027(4)
C(23) 0.079(4) 0.039(4) 0.092(6) -0.001(3) 0.027(4) -0.026(4)
C(24) 0.056(3) 0.034(3) 0.041(4) 0.005(3) 0.023(3) 0.000(3)
C(25) 0.039(3) 0.036(3) 0.027(3) 0.002(2) 0.002(3) -0.002(3)
C(26) 0.039(3) 0.037(3) 0.041(4) 0.006(2) 0.007(3) -0.005(3)
C(27) 0.031(3) 0.050(4) 0.042(4) 0.005(3) 0.003(3) 0.000(3)
C(28) 0.034(3) 0.043(3) 0.040(4) -0.002(2) 0.009(3) 0.000(3)
C(29) 0.032(3) 0.035(3) 0.029(4) 0.0012(19) 0.001(2) -0.003(3)
C(30) 0.029(3) 0.033(3) 0.040(4) -0.0035(18) -0.001(2) -0.002(3)
C(31) 0.058(3) 0.031(3) 0.042(4) -0.012(3) 0.010(3) 0.002(3)
C(32) 0.069(4) 0.054(4) 0.053(5) -0.031(3) 0.000(3) 0.008(3)
C(33) 0.070(4) 0.068(5) 0.060(5) -0.028(3) 0.007(4) 0.016(4)
C(34) 0.102(5) 0.030(4) 0.089(6) -0.014(3) 0.024(4) -0.012(4)
C(35) 0.047(3) 0.038(3) 0.033(4) 0.006(3) 0.005(3) 0.000(3)
C(36) 0.050(3) 0.066(4) 0.038(4) 0.001(3) -0.005(3) 0.007(3)
C(37) 0.071(4) 0.062(4) 0.037(4) 0.000(3) 0.015(3) 0.001(3)
C(38) 0.074(4) 0.053(4) 0.052(5) 0.020(3) -0.002(3) 0.010(3)
C(39) 0.037(3) 0.036(3) 0.029(3) -0.008(2) 0.003(3) 0.008(3)
C(40) 0.044(3) 0.044(3) 0.032(4) -0.009(3) 0.011(3) -0.004(3)
C(41) 0.048(3) 0.050(4) 0.042(4) -0.004(3) -0.002(3) 0.005(3)
C(42) 0.069(4) 0.037(3) 0.052(5) -0.005(3) 0.020(3) 0.010(3)
C(43) 0.045(3) 0.023(3) 0.046(4) 0.004(2) 0.001(3) -0.006(3)
C(44) 0.046(3) 0.056(4) 0.065(5) 0.023(3) -0.003(3) -0.007(3)
C(45) 0.068(4) 0.036(3) 0.060(5) 0.002(3) 0.009(3) -0.013(3)
C(46) 0.075(4) 0.035(3) 0.055(5) 0.012(3) 0.017(4) -0.011(3)

loop_
_atom_type_symbol
_atom_type_description
_atom_type_scat_dispersion_real
_atom_type_scat_dispersion_imag
_atom_type_scat_source
C C 0.0033 0.0016
;
International Tables for Crystallography
(1992, Vol. C, Tables 4.2.6.8 and 6.1.1.4)
;
H H 0.0000 0.0000
;
International Tables for Crystallography
(1992, Vol. C, Table 6.1.1.4)
;
N N 0.0061 0.0033
;
International Tables for Crystallography
(1992, Vol. C, Tables 4.2.6.8 and 6.1.1.4)
;
As As 0.0499 2.0058
;
International Tables for Crystallography
(1992, Vol. C, Tables 4.2.6.8 and 6.1.1.4)
;
Mo Mo -1.6832 0.6857
;
International Tables for Crystallography
(1992, Vol. C, Tables 4.2.6.8 and 6.1.1.4)
;

loop_
_geom_angle_atom_site_label_1
_geom_angle_atom_site_label_2
_geom_angle_atom_site_label_3
_geom_angle
_geom_angle_publ_flag
As(1) Mo(1) As(2) 155.41(3) yes
As(1) Mo(1) N(1) 99.51(10) yes
As(1) Mo(1) N(3) 90.99(10) yes
As(1) Mo(1) N(5) 88.46(10) yes
As(1) Mo(1) N(11) 77.46(9) yes
As(2) Mo(1) N(1) 105.08(10) yes
As(2) Mo(1) N(3) 88.60(11) yes
As(2) Mo(1) N(5) 90.38(11) yes
As(2) Mo(1) N(11) 77.95(9) yes
N(1) Mo(1) N(3) 91.81(15) yes
N(1) Mo(1) N(5) 91.87(16) yes
N(1) Mo(1) N(11) 176.09(15) yes
N(3) Mo(1) N(5) 176.31(16) yes
N(3) Mo(1) N(11) 90.72(15) yes
N(5) Mo(1) N(11) 85.61(15) yes
As(3) Mo(2) As(4) 158.84(2) yes
As(3) Mo(2) N(2) 89.73(9) yes
As(3) Mo(2) N(7) 102.86(11) yes
As(3) Mo(2) N(9) 88.81(11) yes
As(3) Mo(2) N(12) 78.73(9) yes
As(4) Mo(2) N(2) 93.08(10) yes
As(4) Mo(2) N(7) 98.01(11) yes
As(4) Mo(2) N(9) 87.14(11) yes
As(4) Mo(2) N(12) 80.46(9) yes
N(2) Mo(2) N(7) 91.67(15) yes
N(2) Mo(2) N(9) 176.46(14) yes
N(2) Mo(2) N(12) 87.25(13) yes
N(7) Mo(2) N(9) 91.80(16) yes
N(7) Mo(2) N(12) 178.08(15) yes
N(9) Mo(2) N(12) 89.30(15) yes
Mo(1) As(1) C(1) 92.80(12) yes
Mo(1) As(1) C(8) 121.89(15) yes
Mo(1) As(1) C(12) 122.85(13) yes
C(1) As(1) C(8) 101.8(2) yes
C(1) As(1) C(12) 101.3(2) yes
C(8) As(1) C(12) 108.9(2) yes
Mo(1) As(2) C(7) 91.99(14) yes
Mo(1) As(2) C(16) 125.27(15) yes
Mo(1) As(2) C(20) 121.83(17) yes
C(7) As(2) C(16) 100.6(2) yes
C(7) As(2) C(20) 102.4(3) yes
C(16) As(2) C(20) 107.1(2) yes
Mo(2) As(3) C(24) 91.89(13) yes
Mo(2) As(3) C(31) 123.34(13) yes
Mo(2) As(3) C(35) 122.76(13) yes
C(24) As(3) C(31) 102.1(2) yes
C(24) As(3) C(35) 101.6(2) yes
C(31) As(3) C(35) 107.8(2) yes
Mo(2) As(4) C(30) 92.32(13) yes
Mo(2) As(4) C(39) 123.26(13) yes
Mo(2) As(4) C(43) 122.73(16) yes
C(30) As(4) C(39) 101.2(2) yes
C(30) As(4) C(43) 102.34(17) yes
C(39) As(4) C(43) 107.7(2) yes
Mo(1) N(1) N(2) 177.5(4) yes
Mo(2) N(2) N(1) 178.2(3) yes
Mo(1) N(3) N(4) 176.7(4) yes
Mo(1) N(5) N(6) 175.7(4) yes
Mo(2) N(7) N(8) 177.1(5) yes
Mo(2) N(9) N(10) 177.0(4) yes
Mo(1) N(11) C(2) 122.0(4) yes
Mo(1) N(11) C(6) 121.5(3) yes
C(2) N(11) C(6) 116.5(4) yes
Mo(2) N(12) C(25) 121.9(3) yes
Mo(2) N(12) C(29) 120.9(3) yes
C(25) N(12) C(29) 117.1(4) yes
As(1) C(1) C(2) 110.2(3) yes
N(11) C(2) C(1) 116.8(4) yes
N(11) C(2) C(3) 122.5(5) yes
C(1) C(2) C(3) 120.6(5) yes
C(2) C(3) C(4) 120.6(5) yes
C(3) C(4) C(5) 117.0(6) yes
C(4) C(5) C(6) 122.0(7) yes
N(11) C(6) C(5) 121.2(5) yes
N(11) C(6) C(7) 116.6(5) yes
C(5) C(6) C(7) 122.1(6) yes
As(2) C(7) C(6) 112.2(4) yes
As(1) C(8) C(9) 109.7(4) yes
As(1) C(8) C(10) 107.8(4) yes
As(1) C(8) C(11) 114.0(4) yes
C(9) C(8) C(10) 108.5(5) yes
C(9) C(8) C(11) 109.9(4) yes
C(10) C(8) C(11) 106.7(4) yes
As(1) C(12) C(13) 109.0(4) yes
As(1) C(12) C(14) 105.3(4) yes
As(1) C(12) C(15) 114.1(4) yes
C(13) C(12) C(14) 107.9(5) yes
C(13) C(12) C(15) 111.0(4) yes
C(14) C(12) C(15) 109.2(5) yes
As(2) C(16) C(17) 109.6(4) yes
As(2) C(16) C(18) 113.0(4) yes
As(2) C(16) C(19) 106.0(3) yes
C(17) C(16) C(18) 109.9(4) yes
C(17) C(16) C(19) 108.3(5) yes
C(18) C(16) C(19) 109.9(5) yes
As(2) C(20) C(21) 107.8(4) yes
As(2) C(20) C(22) 113.5(4) yes
As(2) C(20) C(23) 107.5(3) yes
C(21) C(20) C(22) 110.7(5) yes
C(21) C(20) C(23) 108.8(5) yes
C(22) C(20) C(23) 108.4(5) yes
As(3) C(24) C(25) 109.7(4) yes
N(12) C(25) C(24) 117.4(4) yes
N(12) C(25) C(26) 122.1(4) yes
C(24) C(25) C(26) 120.5(4) yes
C(25) C(26) C(27) 120.8(5) yes
C(26) C(27) C(28) 118.1(5) yes
C(27) C(28) C(29) 119.9(4) yes
N(12) C(29) C(28) 122.0(4) yes
N(12) C(29) C(30) 118.4(4) yes
C(28) C(29) C(30) 119.6(4) yes
As(4) C(30) C(29) 110.0(3) yes
As(3) C(31) C(32) 104.0(4) yes
As(3) C(31) C(33) 109.3(4) yes
As(3) C(31) C(34) 114.9(4) yes
C(32) C(31) C(33) 109.2(5) yes
C(32) C(31) C(34) 110.1(5) yes
C(33) C(31) C(34) 109.1(5) yes
As(3) C(35) C(36) 107.7(4) yes
As(3) C(35) C(37) 108.0(3) yes
As(3) C(35) C(38) 113.0(4) yes
C(36) C(35) C(37) 109.0(4) yes
C(36) C(35) C(38) 108.8(4) yes
C(37) C(35) C(38) 110.2(5) yes
As(4) C(39) C(40) 107.6(3) yes
As(4) C(39) C(41) 108.3(4) yes
As(4) C(39) C(42) 114.8(4) yes
C(40) C(39) C(41) 108.0(4) yes
C(40) C(39) C(42) 108.5(4) yes
C(41) C(39) C(42) 109.4(4) yes
As(4) C(43) C(44) 109.2(4) yes
As(4) C(43) C(45) 113.0(4) yes
As(4) C(43) C(46) 107.2(3) yes
C(44) C(43) C(45) 110.6(4) yes
C(44) C(43) C(46) 107.8(5) yes
C(45) C(43) C(46) 108.8(5) yes
C(47) C(48) C(49) 125.3(10) yes
C(48) C(49) C(50) 124.3(12) yes
C(49) C(50) C(51) 134.1(13) yes
C(50) C(51) C(52) 100.7(10) yes
As(1) C(1) H(1) 121.603 no
As(1) C(1) H(2) 121.055 no
C(2) C(1) H(1) 98.244 no
C(2) C(1) H(2) 97.817 no
H(1) C(1) H(2) 103.170 no
C(2) C(3) H(3) 120.036 no
C(4) C(3) H(3) 119.380 no
C(3) C(4) H(4) 121.854 no
C(5) C(4) H(4) 121.089 no
C(4) C(5) H(5) 118.973 no
C(6) C(5) H(5) 119.028 no
As(2) C(7) H(6) 122.259 no
As(2) C(7) H(7) 121.618 no
C(6) C(7) H(6) 96.720 no
C(6) C(7) H(7) 96.050 no
H(6) C(7) H(7) 102.350 no
C(8) C(9) H(8) 110.011 no
C(8) C(9) H(9) 109.254 no
C(8) C(9) H(10) 109.239 no
H(8) C(9) H(9) 109.448 no
H(8) C(9) H(10) 109.437 no
H(9) C(9) H(10) 109.438 no
C(8) C(10) H(11) 109.307 no
C(8) C(10) H(12) 109.502 no
C(8) C(10) H(13) 109.685 no
H(11) C(10) H(12) 109.443 no
H(11) C(10) H(13) 109.444 no
H(12) C(10) H(13) 109.446 no
C(8) C(11) H(14) 109.736 no
C(8) C(11) H(15) 108.987 no
C(8) C(11) H(16) 109.780 no
H(14) C(11) H(15) 109.437 no
H(14) C(11) H(16) 109.439 no
H(15) C(11) H(16) 109.448 no
C(12) C(13) H(17) 110.172 no
C(12) C(13) H(18) 109.611 no
C(12) C(13) H(19) 108.719 no
H(17) C(13) H(18) 109.437 no
H(17) C(13) H(19) 109.440 no
H(18) C(13) H(19) 109.445 no
C(12) C(14) H(20) 110.035 no
C(12) C(14) H(21) 109.099 no
C(12) C(14) H(22) 109.366 no
H(20) C(14) H(21) 109.441 no
H(20) C(14) H(22) 109.443 no
H(21) C(14) H(22) 109.441 no
C(12) C(15) H(23) 110.003 no
C(12) C(15) H(24) 108.991 no
C(12) C(15) H(25) 109.502 no
H(23) C(15) H(24) 109.444 no
H(23) C(15) H(25) 109.444 no
H(24) C(15) H(25) 109.442 no
C(16) C(17) H(26) 108.787 no
C(16) C(17) H(27) 109.963 no
C(16) C(17) H(28) 109.744 no
H(26) C(17) H(27) 109.443 no
H(26) C(17) H(28) 109.452 no
H(27) C(17) H(28) 109.436 no
C(16) C(18) H(29) 110.080 no
C(16) C(18) H(30) 109.050 no
C(16) C(18) H(31) 109.374 no
H(29) C(18) H(30) 109.446 no
H(29) C(18) H(31) 109.445 no
H(30) C(18) H(31) 109.430 no
C(16) C(19) H(32) 110.016 no
C(16) C(19) H(33) 108.936 no
C(16) C(19) H(34) 109.539 no
H(32) C(19) H(33) 109.451 no
H(32) C(19) H(34) 109.447 no
H(33) C(19) H(34) 109.436 no
C(20) C(21) H(35) 111.400 no
C(20) C(21) H(36) 108.728 no
C(20) C(21) H(37) 108.354 no
H(35) C(21) H(36) 109.443 no
H(35) C(21) H(37) 109.442 no
H(36) C(21) H(37) 109.443 no
C(20) C(22) H(38) 109.944 no
C(20) C(22) H(39) 109.056 no
C(20) C(22) H(40) 109.507 no
H(38) C(22) H(39) 109.437 no
H(38) C(22) H(40) 109.439 no
H(39) C(22) H(40) 109.444 no
C(20) C(23) H(41) 109.672 no
C(20) C(23) H(42) 110.561 no
C(20) C(23) H(43) 108.252 no
H(41) C(23) H(42) 109.439 no
H(41) C(23) H(43) 109.455 no
H(42) C(23) H(43) 109.441 no
As(3) C(24) H(44) 121.253 no
As(3) C(24) H(45) 121.701 no
C(25) C(24) H(44) 97.859 no
C(25) C(24) H(45) 98.547 no
H(44) C(24) H(45) 103.026 no
C(25) C(26) H(46) 119.501 no
C(27) C(26) H(46) 119.686 no
C(26) C(27) H(47) 121.209 no
C(28) C(27) H(47) 120.723 no
C(27) C(28) H(48) 120.237 no
C(29) C(28) H(48) 119.880 no
As(4) C(30) H(49) 121.782 no
As(4) C(30) H(50) 121.483 no
C(29) C(30) H(49) 98.195 no
C(29) C(30) H(50) 97.627 no
H(49) C(30) H(50) 102.867 no
C(31) C(32) H(51) 109.233 no
C(31) C(32) H(52) 109.659 no
C(31) C(32) H(53) 109.607 no
H(51) C(32) H(52) 109.441 no
H(51) C(32) H(53) 109.438 no
H(52) C(32) H(53) 109.447 no
C(31) C(33) H(54) 108.148 no
C(31) C(33) H(55) 110.563 no
C(31) C(33) H(56) 109.782 no
H(54) C(33) H(55) 109.439 no
H(54) C(33) H(56) 109.444 no
H(55) C(33) H(56) 109.442 no
C(31) C(34) H(57) 109.215 no
C(31) C(34) H(58) 110.275 no
C(31) C(34) H(59) 109.014 no
H(57) C(34) H(58) 109.436 no
H(57) C(34) H(59) 109.445 no
H(58) C(34) H(59) 109.440 no
C(35) C(36) H(60) 109.509 no
C(35) C(36) H(61) 109.832 no
C(35) C(36) H(62) 109.160 no
H(60) C(36) H(61) 109.444 no
H(60) C(36) H(62) 109.437 no
H(61) C(36) H(62) 109.444 no
C(35) C(37) H(63) 109.900 no
C(35) C(37) H(64) 108.915 no
C(35) C(37) H(65) 109.680 no
H(63) C(37) H(64) 109.445 no
H(63) C(37) H(65) 109.439 no
H(64) C(37) H(65) 109.447 no
C(35) C(38) H(66) 109.625 no
C(35) C(38) H(67) 109.879 no
C(35) C(38) H(68) 108.989 no
H(66) C(38) H(67) 109.436 no
H(66) C(38) H(68) 109.450 no
H(67) C(38) H(68) 109.447 no
C(39) C(40) H(69) 110.469 no
C(39) C(40) H(70) 109.234 no
C(39) C(40) H(71) 108.798 no
H(69) C(40) H(70) 109.436 no
H(69) C(40) H(71) 109.448 no
H(70) C(40) H(71) 109.437 no
C(39) C(41) H(72) 110.602 no
C(39) C(41) H(73) 109.236 no
C(39) C(41) H(74) 108.652 no
H(72) C(41) H(73) 109.451 no
H(72) C(41) H(74) 109.436 no
H(73) C(41) H(74) 109.444 no
C(39) C(42) H(75) 110.643 no
C(39) C(42) H(76) 108.836 no
C(39) C(42) H(77) 109.024 no
H(75) C(42) H(76) 109.439 no
H(75) C(42) H(77) 109.430 no
H(76) C(42) H(77) 109.450 no
C(43) C(44) H(78) 109.630 no
C(43) C(44) H(79) 109.253 no
C(43) C(44) H(80) 109.607 no
H(78) C(44) H(79) 109.442 no
H(78) C(44) H(80) 109.445 no
H(79) C(44) H(80) 109.450 no
C(43) C(45) H(81) 109.513 no
C(43) C(45) H(82) 110.246 no
C(43) C(45) H(83) 108.732 no
H(81) C(45) H(82) 109.433 no
H(81) C(45) H(83) 109.454 no
H(82) C(45) H(83) 109.446 no
C(43) C(46) H(84) 108.947 no
C(43) C(46) H(85) 109.410 no
C(43) C(46) H(86) 110.128 no
H(84) C(46) H(85) 109.437 no
H(84) C(46) H(86) 109.450 no
H(85) C(46) H(86) 109.453 no
C(48) C(47) H(87) 108.383 no
C(48) C(47) H(88) 111.447 no
C(48) C(47) H(89) 108.641 no
H(87) C(47) H(88) 109.452 no
H(87) C(47) H(89) 109.444 no
H(88) C(47) H(89) 109.443 no
C(47) C(48) H(90) 116.826 no
C(47) C(48) H(91) 117.095 no
C(49) C(48) H(90) 92.910 no
C(49) C(48) H(91) 94.942 no
H(90) C(48) H(91) 105.066 no
C(48) C(49) H(92) 100.188 no
C(48) C(49) H(93) 101.915 no
C(50) C(49) H(92) 108.813 no
C(50) C(49) H(93) 111.647 no
H(92) C(49) H(93) 108.732 no
C(49) C(50) H(94) 100.492 no
C(49) C(50) H(95) 101.983 no
C(51) C(50) H(94) 104.717 no
C(51) C(50) H(95) 104.761 no
H(94) C(50) H(95) 109.465 no
C(50) C(51) H(96) 110.805 no
C(50) C(51) H(97) 108.147 no
C(52) C(51) H(96) 113.118 no
C(52) C(51) H(97) 114.383 no
H(96) C(51) H(97) 109.307 no
C(51) C(52) H(98) 111.328 no
C(51) C(52) H(99) 107.039 no
C(51) C(52) H(100) 110.100 no
H(98) C(52) H(99) 109.454 no
H(98) C(52) H(100) 109.438 no
H(99) C(52) H(100) 109.437 no

loop_
_geom_bond_atom_site_label_1
_geom_bond_atom_site_label_2
_geom_bond_distance
_geom_bond_publ_flag
Mo(1) As(1) 2.5484(5) yes
Mo(1) As(2) 2.5646(6) yes
Mo(1) N(1) 2.002(4) yes
Mo(1) N(3) 2.026(4) yes
Mo(1) N(5) 2.007(4) yes
Mo(1) N(11) 2.240(4) yes
Mo(2) As(3) 2.5343(6) yes
Mo(2) As(4) 2.5192(6) yes
Mo(2) N(2) 2.110(4) yes
Mo(2) N(7) 1.999(4) yes
Mo(2) N(9) 1.969(4) yes
Mo(2) N(12) 2.194(4) yes
As(1) C(1) 1.956(5) yes
As(1) C(8) 2.010(5) yes
As(1) C(12) 2.017(6) yes
As(2) C(7) 1.945(5) yes
As(2) C(16) 2.022(5) yes
As(2) C(20) 2.019(5) yes
As(3) C(24) 1.985(6) yes
As(3) C(31) 2.016(5) yes
As(3) C(35) 2.025(5) yes
As(4) C(30) 1.974(4) yes
As(4) C(39) 2.005(5) yes
As(4) C(43) 2.025(5) yes
N(1) N(2) 1.142(6) yes
N(3) N(4) 1.115(6) yes
N(5) N(6) 1.125(6) yes
N(7) N(8) 1.123(6) yes
N(9) N(10) 1.129(6) yes
N(11) C(2) 1.368(6) yes
N(11) C(6) 1.377(8) yes
N(12) C(25) 1.371(6) yes
N(12) C(29) 1.364(6) yes
C(1) C(2) 1.523(8) yes
C(2) C(3) 1.362(8) yes
C(3) C(4) 1.380(10) yes
C(4) C(5) 1.367(8) yes
C(5) C(6) 1.362(8) yes
C(6) C(7) 1.506(6) yes
C(8) C(9) 1.506(7) yes
C(8) C(10) 1.535(9) yes
C(8) C(11) 1.533(6) yes
C(12) C(13) 1.521(7) yes
C(12) C(14) 1.512(7) yes
C(12) C(15) 1.526(6) yes
C(16) C(17) 1.520(7) yes
C(16) C(18) 1.531(9) yes
C(16) C(19) 1.513(7) yes
C(20) C(21) 1.510(10) yes
C(20) C(22) 1.528(9) yes
C(20) C(23) 1.529(7) yes
C(24) C(25) 1.514(6) yes
C(25) C(26) 1.382(7) yes
C(26) C(27) 1.364(7) yes
C(27) C(28) 1.392(7) yes
C(28) C(29) 1.393(7) yes
C(29) C(30) 1.524(6) yes
C(31) C(32) 1.516(7) yes
C(31) C(33) 1.516(9) yes
C(31) C(34) 1.520(7) yes
C(35) C(36) 1.523(7) yes
C(35) C(37) 1.527(8) yes
C(35) C(38) 1.515(7) yes
C(39) C(40) 1.519(7) yes
C(39) C(41) 1.536(6) yes
C(39) C(42) 1.529(7) yes
C(43) C(44) 1.517(6) yes
C(43) C(45) 1.530(7) yes
C(43) C(46) 1.507(9) yes
C(47) C(48) 1.584(12) yes
C(48) C(49) 1.349(14) yes
C(49) C(50) 1.395(15) yes
C(50) C(51) 1.456(17) yes
C(51) C(52) 1.529(18) yes
C(1) H(1) 0.970 no
C(1) H(2) 0.970 no
C(3) H(3) 0.930 no
C(4) H(4) 0.930 no
C(5) H(5) 0.930 no
C(7) H(6) 0.970 no
C(7) H(7) 0.970 no
C(9) H(8) 0.960 no
C(9) H(9) 0.960 no
C(9) H(10) 0.960 no
C(10) H(11) 0.960 no
C(10) H(12) 0.960 no
C(10) H(13) 0.960 no
C(11) H(14) 0.960 no
C(11) H(15) 0.960 no
C(11) H(16) 0.960 no
C(13) H(17) 0.960 no
C(13) H(18) 0.960 no
C(13) H(19) 0.960 no
C(14) H(20) 0.960 no
C(14) H(21) 0.960 no
C(14) H(22) 0.960 no
C(15) H(23) 0.960 no
C(15) H(24) 0.960 no
C(15) H(25) 0.960 no
C(17) H(26) 0.960 no
C(17) H(27) 0.960 no
C(17) H(28) 0.960 no
C(18) H(29) 0.960 no
C(18) H(30) 0.960 no
C(18) H(31) 0.960 no
C(19) H(32) 0.960 no
C(19) H(33) 0.960 no
C(19) H(34) 0.960 no
C(21) H(35) 0.960 no
C(21) H(36) 0.960 no
C(21) H(37) 0.960 no
C(22) H(38) 0.960 no
C(22) H(39) 0.960 no
C(22) H(40) 0.960 no
C(23) H(41) 0.960 no
C(23) H(42) 0.960 no
C(23) H(43) 0.960 no
C(24) H(44) 0.970 no
C(24) H(45) 0.970 no
C(26) H(46) 0.930 no
C(27) H(47) 0.930 no
C(28) H(48) 0.930 no
C(30) H(49) 0.970 no
C(30) H(50) 0.970 no
C(32) H(51) 0.960 no
C(32) H(52) 0.960 no
C(32) H(53) 0.960 no
C(33) H(54) 0.960 no
C(33) H(55) 0.960 no
C(33) H(56) 0.960 no
C(34) H(57) 0.960 no
C(34) H(58) 0.960 no
C(34) H(59) 0.960 no
C(36) H(60) 0.960 no
C(36) H(61) 0.960 no
C(36) H(62) 0.960 no
C(37) H(63) 0.960 no
C(37) H(64) 0.960 no
C(37) H(65) 0.960 no
C(38) H(66) 0.960 no
C(38) H(67) 0.960 no
C(38) H(68) 0.960 no
C(40) H(69) 0.960 no
C(40) H(70) 0.960 no
C(40) H(71) 0.960 no
C(41) H(72) 0.960 no
C(41) H(73) 0.960 no
C(41) H(74) 0.960 no
C(42) H(75) 0.960 no
C(42) H(76) 0.960 no
C(42) H(77) 0.960 no
C(44) H(78) 0.960 no
C(44) H(79) 0.960 no
C(44) H(80) 0.960 no
C(45) H(81) 0.960 no
C(45) H(82) 0.960 no
C(45) H(83) 0.960 no
C(46) H(84) 0.960 no
C(46) H(85) 0.960 no
C(46) H(86) 0.960 no
C(47) H(87) 0.960 no
C(47) H(88) 0.960 no
C(47) H(89) 0.960 no
C(48) H(90) 0.970 no
C(48) H(91) 0.970 no
C(49) H(92) 0.970 no
C(49) H(93) 0.970 no
C(50) H(94) 0.970 no
C(50) H(95) 0.970 no
C(51) H(96) 0.970 no
C(51) H(97) 0.970 no
C(52) H(98) 0.960 no
C(52) H(99) 0.960 no
C(52) H(100) 0.960 no
